data_7705853
loop_
_publ_author_name
'Hood, Thomas M.'
'Chaplin, Adrian B.'

_publ_section_title
;
 Reactions of Rh(PNP) pincer complexes with terminal alkynes: homocoupling
 through a ring or not at all.
;
_journal_issue 46
_journal_name_full 'Dalton transactions (Cambridge, England : 2003)'
_journal_page_first 16649
_journal_page_last 16652
_journal_paper_doi 10.1039/d0dt03550e
_journal_volume 49
_journal_year 2020
_chemical_formula_moiety 'C35 H63 N P2 Rh, C32 H12 B F24'
_chemical_formula_sum 'C67 H75 B F24 N P2 Rh'
_chemical_formula_weight 1525.94
_chemical_melting_point ?
_space_group_crystal_system monoclinic
_space_group_IT_number 14
_space_group_name_Hall '-P 2yn'
_space_group_name_H-M_alt 'P 1 21/n 1'
_atom_sites_solution_hydrogens geom
_atom_sites_solution_primary dual
_atom_sites_solution_secondary difmap
_audit_creation_date 2020-07-23
_audit_creation_method
;
Olex2 1.2
(compiled 2018.05.29 svn.r3510 for OlexSys, GUI svn.r5506)
;
_audit_update_record
;
2020-08-27 deposited with the CCDC.	2020-11-03 downloaded from the CCDC.
;
_cell_angle_alpha 90
_cell_angle_beta 114.030(3)
_cell_angle_gamma 90
_cell_formula_units_Z 4
_cell_length_a 22.1438(6)
_cell_length_b 13.3315(3)
_cell_length_c 26.4445(8)
_cell_measurement_reflns_used 12974
_cell_measurement_temperature 150(2)
_cell_measurement_theta_max 73.1700
_cell_measurement_theta_min 3.3360
_cell_volume 7130.1(4)
_computing_cell_refinement 'CrysAlisPro 1.171.40.82a (Rigaku OD, 2020)'
_computing_data_collection 'CrysAlisPro 1.171.40.82a (Rigaku OD, 2020)'
_computing_data_reduction 'CrysAlisPro 1.171.40.82a (Rigaku OD, 2020)'
_computing_molecular_graphics 'Olex2 (Dolomanov et al., 2009)'
_computing_publication_material 'Olex2 (Dolomanov et al., 2009)'
_computing_structure_refinement 'ShelXL (Sheldrick, 2015)'
_computing_structure_solution 'ShelXT (Sheldrick, 2015)'
_diffrn_ambient_environment N~2~
_diffrn_ambient_temperature 150(2)
_diffrn_detector 'CCD plate'
_diffrn_detector_area_resol_mean 5.3046
_diffrn_detector_type AtlasS2
_diffrn_measured_fraction_theta_full 0.999
_diffrn_measured_fraction_theta_max 0.999
_diffrn_measurement_details
;
List of Runs (angles in degrees, time in seconds):

  # Type    Start    End  Width  t~exp~   \w     \q     \k     \f   Frames
#--------------------------------------------------------------------------
  1  \w   -114.00 -14.00   1.00   30.00    --  -41.82 -57.00 -90.00  100
  2  \w    -66.00  33.00   1.00   30.00    --  -41.82  37.00-120.00   99
  3  \w   -117.00 -56.00   1.00   30.00    --  -41.82-156.00-142.00   61
  4  \w    -21.00  74.00   1.00   30.00    --   41.82 -77.00  30.00   95
  5  \w     97.00 178.00   1.00  130.00    --  107.00 125.00-120.00   81
  6  \w    103.00 178.00   1.00  130.00    --  107.00  77.00 -90.00   75
  7  \w     97.00 178.00   1.00  130.00    --  107.00 125.00 150.00   81
  8  \w    103.00 178.00   1.00  130.00    --  107.00  77.00-120.00   75
  9  \w     78.00 178.00   1.00  130.00    --  107.00  61.00 -30.00  100
 10  \w    103.00 178.00   1.00  130.00    --  107.00  77.00  30.00   75
 11  \w     31.00 140.00   1.00  130.00    --  107.00 -77.00 -90.00  109
 12  \w     78.00 178.00   1.00  130.00    --  107.00  61.00   0.00  100
 13  \w     31.00 140.00   1.00  130.00    --  107.00 -77.00  90.00  109
 14  \w     78.00 178.00   1.00  130.00    --  107.00  61.00 -60.00  100
 15  \w   -114.00 -45.00   1.00   30.00    --  -41.82 -57.00 120.00   69
;
_diffrn_measurement_device 'four-circle diffractometer'
_diffrn_measurement_device_type 'Rigaku Oxford Diffraction: SuperNova, Dual, Cu at zero, AtlasS2'
_diffrn_measurement_method '\w scans'
_diffrn_orient_matrix_type 'CrysAlisPro convention (1999,Acta A55,543-557)'
_diffrn_orient_matrix_UB_11 0.0190736000
_diffrn_orient_matrix_UB_12 -0.0748449000
_diffrn_orient_matrix_UB_13 -0.0353730000
_diffrn_orient_matrix_UB_21 -0.0413377000
_diffrn_orient_matrix_UB_22 0.0602083000
_diffrn_orient_matrix_UB_23 -0.0524955000
_diffrn_orient_matrix_UB_31 0.0610909000
_diffrn_orient_matrix_UB_32 0.0642070000
_diffrn_orient_matrix_UB_33 0.0079755000
_diffrn_radiation_monochromator mirror
_diffrn_radiation_probe x-ray
_diffrn_radiation_type CuK\a
_diffrn_radiation_wavelength 1.54184
_diffrn_reflns_av_R_equivalents 0.0823
_diffrn_reflns_av_unetI/netI 0.0644
_diffrn_reflns_Laue_measured_fraction_full 0.999
_diffrn_reflns_Laue_measured_fraction_max 0.999
_diffrn_reflns_limit_h_max 27
_diffrn_reflns_limit_h_min -26
_diffrn_reflns_limit_k_max 16
_diffrn_reflns_limit_k_min -11
_diffrn_reflns_limit_l_max 32
_diffrn_reflns_limit_l_min -31
_diffrn_reflns_number 55466
_diffrn_reflns_point_group_measured_fraction_full 0.999
_diffrn_reflns_point_group_measured_fraction_max 0.999
_diffrn_reflns_theta_full 70.068
_diffrn_reflns_theta_max 70.068
_diffrn_reflns_theta_min 6.330
_diffrn_source 'micro-focus sealed X-ray tube'
_diffrn_source_type 'SuperNova (Cu) X-ray Source'
_exptl_absorpt_coefficient_mu 3.271
_exptl_absorpt_correction_T_max 1.000
_exptl_absorpt_correction_T_min 0.340
_exptl_absorpt_correction_type gaussian
_exptl_absorpt_process_details
;
CrysAlisPro 1.171.40.82a (Rigaku Oxford Diffraction, 2020)
Numerical absorption correction based on gaussian integration over
a multifaceted crystal model
Empirical absorption correction using spherical harmonics,
implemented in SCALE3 ABSPACK scaling algorithm.
;
_exptl_crystal_colour purple
_exptl_crystal_density_diffrn 1.422
_exptl_crystal_density_meas ?
_exptl_crystal_description plate
_exptl_crystal_F_000 3120
_exptl_crystal_recrystallization_method 'Crystals grown from Et2O-SiMe4 at 278 K'
_exptl_crystal_size_max 0.378
_exptl_crystal_size_mid 0.144
_exptl_crystal_size_min 0.011
_refine_diff_density_max 1.065
_refine_diff_density_min -1.452
_refine_diff_density_rms 0.092
_refine_ls_extinction_method none
_refine_ls_goodness_of_fit_ref 1.068
_refine_ls_hydrogen_treatment constr
_refine_ls_matrix_type full
_refine_ls_number_parameters 1084
_refine_ls_number_reflns 13524
_refine_ls_number_restraints 1299
_refine_ls_restrained_S_all 1.165
_refine_ls_R_factor_all 0.0983
_refine_ls_R_factor_gt 0.0795
_refine_ls_shift/su_max 0.002
_refine_ls_shift/su_mean 0.000
_refine_ls_structure_factor_coef Fsqd
_refine_ls_weighting_details 'w=1/[\s^2^(Fo^2^)+(0.1419P)^2^+3.7266P] where P=(Fo^2^+2Fc^2^)/3'
_refine_ls_weighting_scheme calc
_refine_ls_wR_factor_gt 0.2220
_refine_ls_wR_factor_ref 0.2494
_reflns_Friedel_coverage 0.000
_reflns_number_gt 10003
_reflns_number_total 13524
_reflns_threshold_expression 'I > 2\s(I)'
_cod_data_source_file d0dt03550e2.cif
_cod_data_source_block 0600abc20s
_cod_depositor_comments
;
The following automatic conversions were performed:

data item '_chemical_melting_point' value 'not measured' was changed
to '?' -- the value is undefined or not given.

data item '_exptl_crystal_density_meas' value 'not measured' was
changed to '?' -- the value is perceived as not measured.

Automatic conversion script
Id: cif_fix_values 7556 2019-12-06 15:28:31Z antanas 
;
_cod_database_code 7705853
_shelx_shelxl_version_number 2014/7
_shelx_space_group_comment
;
The symmetry employed for this shelxl refinement is uniquely defined
by the following loop, which should always be used as a source of
symmetry information in preference to the above space-group names.
They are only intended as comments.
;
_olex2_refinement_description
;
1. Fixed Uiso
 At 1.2 times of:
  All C(H) groups, All C(H,H) groups
 At 1.5 times of:
  All C(H,H,H) groups
2. Restrained distances
 C129-C130 \\sim C128-C129 \\sim C127-C128 \\sim C127-C126 \\sim C125-C126
\\sim C125-C124 \\sim C123-
 C124 \\sim C122-C123 \\sim C121-C122 \\sim C121-C120 \\sim C119-C120 \\sim
C119-C118 \\sim C118-C117
 with sigma of 0.01
 C117-C119 \\sim C118-C120 \\sim C119-C121 \\sim C120-C122 \\sim C121-C123
\\sim C122-C124 \\sim C123-
 C125 \\sim C124-C126 \\sim C125-C127 \\sim C126-C128 \\sim C127-C129 \\sim
C128-C130
 with sigma of 0.01
 C217-C218 \\sim C218-C219 \\sim C219-C220 \\sim C220-C221 \\sim C221-C222
\\sim C223-C222 \\sim C224-
 C223 \\sim C224-C225 \\sim C225-C226 \\sim C226-C227 \\sim C227-C228 \\sim
C228-C229 \\sim C230-C229
 with sigma of 0.01
 C217-C219 \\sim C218-C220 \\sim C219-C221 \\sim C220-C222 \\sim C221-C223
\\sim C222-C224 \\sim C223-
 C225 \\sim C224-C226 \\sim C225-C227 \\sim C226-C228 \\sim C227-C229 \\sim
C228-C230
 with sigma of 0.01
 P3-C230 \\sim P3-C130 \\sim P2-C217 \\sim P2-C117
 with sigma of 0.01
 C416-F410 \\sim C416-F411 \\sim C416-F412 \\sim C416-F510 \\sim C416-F511
\\sim C416-F512
 with sigma of 0.01
 F410-F411 \\sim F411-F412 \\sim F412-F410 \\sim F510-F511 \\sim F511-F512
\\sim F512-F510
 with sigma of 0.01
 C413-F410 \\sim C413-F411 \\sim C413-F412 \\sim C413-F510 \\sim C413-F511
\\sim C413-F512
 with sigma of 0.01
 C423-F413 \\sim C423-F414 \\sim C423-F415 \\sim C423-F513 \\sim C423-F514
\\sim C423-F515
 with sigma of 0.01
 F413-F414 \\sim F414-F415 \\sim F415-F413 \\sim F513-F514 \\sim F514-F515
\\sim F515-F513
 with sigma of 0.01
 C419-F413 \\sim C419-F414 \\sim C419-F415 \\sim C419-F513 \\sim C419-F514
\\sim C419-F515
 with sigma of 0.01
 C424-F416 \\sim C424-F417 \\sim C424-F418 \\sim C424-F516 \\sim C424-F517
\\sim C424-F518
 with sigma of 0.01
 F416-F417 \\sim F417-F418 \\sim F418-F416 \\sim F516-F517 \\sim F517-F518
\\sim F518-F516
 with sigma of 0.01
 C421-F416 \\sim C421-F417 \\sim C421-F418 \\sim C421-F516 \\sim C421-F517
\\sim C421-F518
 with sigma of 0.01
3. Uiso/Uaniso restraints and constraints
C130 \\sim C117 \\sim C129 \\sim C118 \\sim C124 \\sim C120 \\sim C128 \\sim
C123 \\sim C121 \\sim C122 \\sim C119 \\sim C125 \\sim C127 \\sim C126 \\sim
C218 \\sim C219 \\sim C228 \\sim C225 \\sim C227 \\sim C220 \\sim C221 \\sim
C222 \\sim C224 \\sim C226 \\sim C229 \\sim C217 \\sim C223 \\sim C230 \\sim
C423 \\sim F401 \\sim F402 \\sim F403 \\sim F404 \\sim F405 \\sim F406 \\sim
F407 \\sim F408 \\sim F409 \\sim F410 \\sim F411 \\sim F412 \\sim F413 \\sim
F414 \\sim F415 \\sim F416 \\sim F417 \\sim F418 \\sim F419 \\sim F420 \\sim
F421 \\sim F422 \\sim F423 \\sim F424 \\sim F510 \\sim F511 \\sim F512 \\sim
F513 \\sim F514 \\sim F515 \\sim F516 \\sim F517 \\sim F518: within 2A with
sigma of 0.01 and sigma for terminal atoms of 0.02
Uanis(C130) \\sim Ueq, Uanis(C117) \\sim Ueq, Uanis(C129) \\sim Ueq,
Uanis(C118) \\sim Ueq, Uanis(C124) \\sim Ueq, Uanis(C120) \\sim Ueq,
Uanis(C128) \\sim Ueq, Uanis(C123) \\sim Ueq, Uanis(C121) \\sim Ueq,
Uanis(C122) \\sim Ueq, Uanis(C119) \\sim Ueq, Uanis(C125) \\sim Ueq,
Uanis(C127) \\sim Ueq, Uanis(C126) \\sim Ueq, Uanis(C218) \\sim Ueq,
Uanis(C219) \\sim Ueq, Uanis(C228) \\sim Ueq, Uanis(C225) \\sim Ueq,
Uanis(C227) \\sim Ueq, Uanis(C220) \\sim Ueq, Uanis(C221) \\sim Ueq,
Uanis(C222) \\sim Ueq, Uanis(C224) \\sim Ueq, Uanis(C226) \\sim Ueq,
Uanis(C229) \\sim Ueq, Uanis(C217) \\sim Ueq, Uanis(C223) \\sim Ueq,
Uanis(C230) \\sim Ueq, Uanis(C423) \\sim Ueq, Uanis(F401) \\sim Ueq,
Uanis(F402) \\sim Ueq, Uanis(F403) \\sim Ueq, Uanis(F404) \\sim Ueq,
Uanis(F405) \\sim Ueq, Uanis(F406) \\sim Ueq, Uanis(F407) \\sim Ueq,
Uanis(F408) \\sim Ueq, Uanis(F409) \\sim Ueq, Uanis(F410) \\sim Ueq,
Uanis(F411) \\sim Ueq, Uanis(F412) \\sim Ueq, Uanis(F413) \\sim Ueq,
Uanis(F414) \\sim Ueq, Uanis(F415) \\sim Ueq, Uanis(F416) \\sim Ueq,
Uanis(F417) \\sim Ueq, Uanis(F418) \\sim Ueq, Uanis(F419) \\sim Ueq,
Uanis(F420) \\sim Ueq, Uanis(F421) \\sim Ueq, Uanis(F422) \\sim Ueq,
Uanis(F423) \\sim Ueq, Uanis(F424) \\sim Ueq, Uanis(F510) \\sim Ueq,
Uanis(F511) \\sim Ueq, Uanis(F512) \\sim Ueq, Uanis(F513) \\sim Ueq,
Uanis(F514) \\sim Ueq, Uanis(F515) \\sim Ueq, Uanis(F516) \\sim Ueq,
Uanis(F517) \\sim Ueq, Uanis(F518) \\sim Ueq: with sigma of 0.005 and sigma for
terminal atoms of 0.01
4. Others
 Sof(C217)=Sof(H21A)=Sof(H21B)=Sof(C218)=Sof(H21C)=Sof(H21D)=Sof(C219)=
 Sof(H21E)=Sof(H21F)=Sof(C220)=Sof(H22A)=Sof(H22B)=Sof(C221)=Sof(H22C)=
 Sof(H22D)=Sof(C222)=Sof(H22E)=Sof(H22F)=Sof(C223)=Sof(H22G)=Sof(H22H)=
 Sof(C224)=Sof(H22I)=Sof(H22J)=Sof(C225)=Sof(H22K)=Sof(H22L)=Sof(C226)=
 Sof(H22M)=Sof(H22N)=Sof(C227)=Sof(H22O)=Sof(H22P)=Sof(C228)=Sof(H22Q)=
 Sof(H22R)=Sof(C229)=Sof(H22S)=Sof(H22T)=Sof(C230)=Sof(H23A)=Sof(H23B)=1-FVAR(1)
 Sof(C117)=Sof(H11S)=Sof(H11T)=Sof(C118)=Sof(H11U)=Sof(H11V)=Sof(C119)=
 Sof(H11W)=Sof(H11X)=Sof(C120)=Sof(H12A)=Sof(H12B)=Sof(C121)=Sof(H12C)=
 Sof(H12D)=Sof(C122)=Sof(H12E)=Sof(H12F)=Sof(C123)=Sof(H12G)=Sof(H12H)=
 Sof(C124)=Sof(H12I)=Sof(H12J)=Sof(C125)=Sof(H12K)=Sof(H12L)=Sof(C126)=
 Sof(H12M)=Sof(H12N)=Sof(C127)=Sof(H12O)=Sof(H12P)=Sof(C128)=Sof(H12Q)=
 Sof(H12R)=Sof(C129)=Sof(H12S)=Sof(H12T)=Sof(C130)=Sof(H13A)=Sof(H13B)=FVAR(1)
 Sof(F516)=Sof(F517)=Sof(F518)=1-FVAR(2)
 Sof(F416)=Sof(F417)=Sof(F418)=FVAR(2)
 Sof(F510)=Sof(F511)=Sof(F512)=1-FVAR(3)
 Sof(F410)=Sof(F411)=Sof(F412)=FVAR(3)
 Fixed Sof: F413(0.5) F414(0.5) F415(0.5) F513(0.5) F514(0.5) F515(0.5)
5.a Secondary CH2 refined with riding coordinates:
 C107(H10A,H10B), C108(H10C,H10D), C117(H11S,H11T), C118(H11U,H11V), C119(H11W,
 H11X), C120(H12A,H12B), C121(H12C,H12D), C122(H12E,H12F), C123(H12G,H12H),
 C124(H12I,H12J), C125(H12K,H12L), C126(H12M,H12N), C127(H12O,H12P), C128(H12Q,
 H12R), C129(H12S,H12T), C130(H13A,H13B), C217(H21A,H21B), C218(H21C,H21D),
 C219(H21E,H21F), C220(H22A,H22B), C221(H22C,H22D), C222(H22E,H22F), C223(H22G,
 H22H), C224(H22I,H22J), C225(H22K,H22L), C226(H22M,H22N), C227(H22O,H22P),
 C228(H22Q,H22R), C229(H22S,H22T), C230(H23A,H23B)
5.b Aromatic/amide H refined with riding coordinates:
 C5(H5), C103(H103), C104(H104), C105(H105), C402(H402), C404(H404),
 C406(H406), C410(H410), C412(H412), C414(H414), C418(H418), C420(H420),
 C422(H422), C426(H426), C428(H428), C430(H430)
5.c Idealised Me refined as rotating group:
 C7(H7A,H7B,H7C), C8(H8A,H8B,H8C), C9(H9A,H9B,H9C), C110(H11A,H11B,H11C),
 C111(H11D,H11E,H11F), C112(H11G,H11H,H11I), C114(H11J,H11K,H11L), C115(H11M,
 H11N,H11O), C116(H11P,H11Q,H11R)
;
_olex2_submission_special_instructions 'No special instructions were received'
_oxdiff_exptl_absorpt_empirical_details
;
Empirical correction (ABSPACK) includes:
- Absorption correction using spherical harmonics
- Frame scaling
;
_oxdiff_exptl_absorpt_empirical_full_max 19.583
_oxdiff_exptl_absorpt_empirical_full_min 0.379

loop_
_space_group_symop_operation_xyz
'x, y, z'
'-x+1/2, y+1/2, -z+1/2'
'-x, -y, -z'
'x-1/2, -y-1/2, z-1/2'

loop_
_atom_site_label
_atom_site_type_symbol
_atom_site_fract_x
_atom_site_fract_y
_atom_site_fract_z
_atom_site_U_iso_or_equiv
_atom_site_adp_type
_atom_site_occupancy
_atom_site_site_symmetry_order
_atom_site_calc_flag
_atom_site_refinement_flags_posn
_atom_site_refinement_flags_adp
_atom_site_refinement_flags_occupancy
_atom_site_disorder_assembly
_atom_site_disorder_group
Rh1 Rh 0.80572(2) 0.26875(3) 0.59326(2) 0.05495(16) Uani 1 1 d . . . . .
P2 P 0.69531(7) 0.23498(12) 0.55191(7) 0.0643(4) Uani 1 1 d D . . . .
P3 P 0.91443(7) 0.28117(11) 0.65071(6) 0.0589(3) Uani 1 1 d D . . . .
N101 N 0.8091(2) 0.1369(3) 0.63893(19) 0.0585(10) Uani 1 1 d . . . . .
C4 C 0.8057(3) 0.3839(4) 0.5562(3) 0.0640(13) Uani 1 1 d . . . . .
C5 C 0.8083(3) 0.4678(5) 0.5312(3) 0.0772(17) Uani 1 1 d . . . . .
H5 H 0.8170 0.5271 0.5530 0.093 Uiso 1 1 calc R . . . .
C6 C 0.7989(3) 0.4802(5) 0.4725(3) 0.0726(16) Uani 1 1 d . . . . .
C7 C 0.7852(4) 0.3792(6) 0.4435(3) 0.089(2) Uani 1 1 d . . . . .
H7A H 0.7462 0.3488 0.4460 0.133 Uiso 1 1 calc GR . . . .
H7B H 0.8235 0.3351 0.4613 0.133 Uiso 1 1 calc GR . . . .
H7C H 0.7770 0.3884 0.4045 0.133 Uiso 1 1 calc GR . . . .
C8 C 0.7409(4) 0.5505(7) 0.4427(4) 0.106(3) Uani 1 1 d . . . . .
H8A H 0.7010 0.5233 0.4449 0.160 Uiso 1 1 calc GR . . . .
H8B H 0.7339 0.5566 0.4038 0.160 Uiso 1 1 calc GR . . . .
H8C H 0.7506 0.6167 0.4603 0.160 Uiso 1 1 calc GR . . . .
C9 C 0.8609(4) 0.5289(6) 0.4721(4) 0.093(2) Uani 1 1 d . . . . .
H9A H 0.8539 0.5446 0.4339 0.139 Uiso 1 1 calc GR . . . .
H9B H 0.8983 0.4825 0.4881 0.139 Uiso 1 1 calc GR . . . .
H9C H 0.8704 0.5908 0.4939 0.139 Uiso 1 1 calc GR . . . .
C102 C 0.7530(3) 0.0880(4) 0.6337(3) 0.0641(13) Uani 1 1 d . . . . .
C103 C 0.7542(4) 0.0085(4) 0.6677(3) 0.0743(16) Uani 1 1 d . . . . .
H103 H 0.7145 -0.0257 0.6627 0.089 Uiso 1 1 calc R . . . .
C104 C 0.8133(4) -0.0207(5) 0.7088(3) 0.090(2) Uani 1 1 d . . . . .
H104 H 0.8147 -0.0733 0.7334 0.108 Uiso 1 1 calc R . . . .
C105 C 0.8695(4) 0.0264(5) 0.7138(3) 0.085(2) Uani 1 1 d . . . . .
H105 H 0.9106 0.0057 0.7416 0.102 Uiso 1 1 calc R . . . .
C106 C 0.8678(3) 0.1045(4) 0.6787(3) 0.0668(14) Uani 1 1 d . . . . .
C107 C 0.6886(3) 0.1260(7) 0.5917(4) 0.100(3) Uani 1 1 d . . . . .
H10A H 0.6600 0.1441 0.6109 0.120 Uiso 1 1 calc R . . . .
H10B H 0.6666 0.0709 0.5656 0.120 Uiso 1 1 calc R . . . .
C108 C 0.9298(3) 0.1539(5) 0.6807(3) 0.0789(18) Uani 1 1 d . . . . .
H10C H 0.9492 0.1121 0.6602 0.095 Uiso 1 1 calc R . . . .
H10D H 0.9624 0.1578 0.7197 0.095 Uiso 1 1 calc R . . . .
C109 C 0.6383(3) 0.3285(6) 0.5605(4) 0.085(2) Uani 1 1 d . . . . .
C110 C 0.6665(5) 0.3632(11) 0.6206(5) 0.141(5) Uani 1 1 d . . . . .
H11A H 0.6737 0.3050 0.6450 0.211 Uiso 1 1 calc GR . . . .
H11B H 0.6353 0.4094 0.6262 0.211 Uiso 1 1 calc GR . . . .
H11C H 0.7087 0.3977 0.6293 0.211 Uiso 1 1 calc GR . . . .
C111 C 0.6339(4) 0.4185(8) 0.5234(6) 0.144(5) Uani 1 1 d . . . . .
H11D H 0.6782 0.4469 0.5335 0.216 Uiso 1 1 calc GR . . . .
H11E H 0.6048 0.4694 0.5282 0.216 Uiso 1 1 calc GR . . . .
H11F H 0.6161 0.3968 0.4846 0.216 Uiso 1 1 calc GR . . . .
C112 C 0.5683(3) 0.2866(6) 0.5448(4) 0.090(2) Uani 1 1 d . . . . .
H11G H 0.5520 0.2577 0.5075 0.135 Uiso 1 1 calc GR . . . .
H11H H 0.5388 0.3409 0.5454 0.135 Uiso 1 1 calc GR . . . .
H11I H 0.5695 0.2345 0.5713 0.135 Uiso 1 1 calc GR . . . .
C113 C 0.9333(3) 0.3696(5) 0.7097(2) 0.0696(15) Uani 1 1 d . . . . .
C114 C 0.8895(4) 0.3391(7) 0.7393(3) 0.096(2) Uani 1 1 d . . . . .
H11J H 0.8435 0.3339 0.7123 0.144 Uiso 1 1 calc GR . . . .
H11K H 0.8928 0.3898 0.7671 0.144 Uiso 1 1 calc GR . . . .
H11L H 0.9042 0.2741 0.7574 0.144 Uiso 1 1 calc GR . . . .
C115 C 0.9144(4) 0.4754(5) 0.6856(3) 0.086(2) Uani 1 1 d . . . . .
H11M H 0.9411 0.4936 0.6652 0.129 Uiso 1 1 calc GR . . . .
H11N H 0.9226 0.5234 0.7157 0.129 Uiso 1 1 calc GR . . . .
H11O H 0.8674 0.4767 0.6604 0.129 Uiso 1 1 calc GR . . . .
C116 C 1.0071(3) 0.3663(6) 0.7497(3) 0.0840(19) Uani 1 1 d . . . . .
H11P H 1.0197 0.2972 0.7621 0.126 Uiso 1 1 calc GR . . . .
H11Q H 1.0145 0.4090 0.7818 0.126 Uiso 1 1 calc GR . . . .
H11R H 1.0340 0.3907 0.7306 0.126 Uiso 1 1 calc GR . . . .
C117 C 0.6567(5) 0.2086(8) 0.4780(3) 0.068(2) Uani 0.600(5) 1 d D U P A 1
H11S H 0.6100 0.1900 0.4680 0.082 Uiso 0.600(5) 1 calc R . P A 1
H11T H 0.6569 0.2709 0.4577 0.082 Uiso 0.600(5) 1 calc R . P A 1
C118 C 0.6884(6) 0.1283(9) 0.4593(4) 0.092(3) Uani 0.600(5) 1 d D U P A 1
H11U H 0.7362 0.1434 0.4727 0.110 Uiso 0.600(5) 1 calc R . P A 1
H11V H 0.6840 0.0646 0.4767 0.110 Uiso 0.600(5) 1 calc R . P A 1
C119 C 0.6619(7) 0.1136(10) 0.3995(4) 0.112(3) Uani 0.600(5) 1 d D U P A 1
H11W H 0.6131 0.1123 0.3859 0.134 Uiso 0.600(5) 1 calc R . P A 1
H11X H 0.6733 0.1740 0.3834 0.134 Uiso 0.600(5) 1 calc R . P A 1
C120 C 0.6808(7) 0.0276(10) 0.3763(6) 0.132(3) Uani 0.600(5) 1 d D U P A 1
H12A H 0.6407 -0.0118 0.3547 0.158 Uiso 0.600(5) 1 calc R . P A 1
H12B H 0.7101 -0.0155 0.4071 0.158 Uiso 0.600(5) 1 calc R . P A 1
C121 C 0.7154(7) 0.0516(15) 0.3401(6) 0.162(4) Uani 0.600(5) 1 d D U P A 1
H12C H 0.7104 -0.0063 0.3152 0.194 Uiso 0.600(5) 1 calc R . P A 1
H12D H 0.6928 0.1094 0.3165 0.194 Uiso 0.600(5) 1 calc R . P A 1
C122 C 0.7846(6) 0.0749(17) 0.3674(7) 0.155(4) Uani 0.600(5) 1 d D U P A 1
H12E H 0.7911 0.1079 0.4028 0.186 Uiso 0.600(5) 1 calc R . P A 1
H12F H 0.8083 0.0100 0.3771 0.186 Uiso 0.600(5) 1 calc R . P A 1
C123 C 0.8186(6) 0.1351(14) 0.3423(8) 0.156(4) Uani 0.600(5) 1 d D U P A 1
H12G H 0.8162 0.2058 0.3529 0.188 Uiso 0.600(5) 1 calc R . P A 1
H12H H 0.7938 0.1307 0.3017 0.188 Uiso 0.600(5) 1 calc R . P A 1
C124 C 0.8877(6) 0.1128(15) 0.3549(5) 0.154(4) Uani 0.600(5) 1 d D U P A 1
H12I H 0.8886 0.0546 0.3319 0.184 Uiso 0.600(5) 1 calc R . P A 1
H12J H 0.9061 0.1707 0.3425 0.184 Uiso 0.600(5) 1 calc R . P A 1
C125 C 0.9324(7) 0.0908(12) 0.4119(6) 0.147(3) Uani 0.600(5) 1 d D U P A 1
H12K H 0.9749 0.0681 0.4117 0.177 Uiso 0.600(5) 1 calc R . P A 1
H12L H 0.9138 0.0334 0.4245 0.177 Uiso 0.600(5) 1 calc R . P A 1
C126 C 0.9469(10) 0.1702(13) 0.4530(5) 0.133(3) Uani 0.600(5) 1 d D U P A 1
H12M H 0.9499 0.2338 0.4348 0.160 Uiso 0.600(5) 1 calc R . P A 1
H12N H 0.9082 0.1762 0.4626 0.160 Uiso 0.600(5) 1 calc R . P A 1
C127 C 1.0053(6) 0.1638(12) 0.5046(4) 0.119(3) Uani 0.600(5) 1 d D U P A 1
H12O H 1.0443 0.1713 0.4957 0.143 Uiso 0.600(5) 1 calc R . P A 1
H12P H 1.0069 0.0951 0.5193 0.143 Uiso 0.600(5) 1 calc R . P A 1
C128 C 1.0131(6) 0.2343(10) 0.5494(5) 0.101(3) Uani 0.600(5) 1 d D U P A 1
H12Q H 1.0083 0.3031 0.5342 0.121 Uiso 0.600(5) 1 calc R . P A 1
H12R H 1.0588 0.2279 0.5779 0.121 Uiso 0.600(5) 1 calc R . P A 1
C129 C 0.9679(6) 0.2240(9) 0.5771(5) 0.078(2) Uani 0.600(5) 1 d D U P A 1
H12S H 0.9695 0.1534 0.5892 0.093 Uiso 0.600(5) 1 calc R . P A 1
H12T H 0.9224 0.2368 0.5493 0.093 Uiso 0.600(5) 1 calc R . P A 1
C130 C 0.9798(6) 0.2889(9) 0.6251(5) 0.067(3) Uani 0.600(5) 1 d D U P A 1
H13A H 0.9835 0.3592 0.6147 0.080 Uiso 0.600(5) 1 calc R . P A 1
H13B H 1.0224 0.2699 0.6553 0.080 Uiso 0.600(5) 1 calc R . P A 1
C217 C 0.6694(8) 0.1629(12) 0.4869(5) 0.079(3) Uani 0.400(5) 1 d D U P A 2
H21A H 0.6269 0.1291 0.4801 0.094 Uiso 0.400(5) 1 calc R . P A 2
H21B H 0.6613 0.2104 0.4560 0.094 Uiso 0.400(5) 1 calc R . P A 2
C218 C 0.7183(9) 0.0852(13) 0.4863(6) 0.093(3) Uani 0.400(5) 1 d D U P A 2
H21C H 0.7610 0.1189 0.4937 0.112 Uiso 0.400(5) 1 calc R . P A 2
H21D H 0.7259 0.0372 0.5168 0.112 Uiso 0.400(5) 1 calc R . P A 2
C219 C 0.6977(8) 0.0277(14) 0.4330(7) 0.110(3) Uani 0.400(5) 1 d D U P A 2
H21E H 0.6649 -0.0237 0.4321 0.132 Uiso 0.400(5) 1 calc R . P A 2
H21F H 0.6754 0.0743 0.4018 0.132 Uiso 0.400(5) 1 calc R . P A 2
C220 C 0.7530(10) -0.0235(14) 0.4244(10) 0.138(4) Uani 0.400(5) 1 d D U P A 2
H22A H 0.7379 -0.0908 0.4086 0.166 Uiso 0.400(5) 1 calc R . P A 2
H22B H 0.7904 -0.0329 0.4608 0.166 Uiso 0.400(5) 1 calc R . P A 2
C221 C 0.7778(10) 0.032(2) 0.3870(10) 0.160(4) Uani 0.400(5) 1 d D U P A 2
H22C H 0.7671 0.1039 0.3871 0.191 Uiso 0.400(5) 1 calc R . P A 2
H22D H 0.7542 0.0066 0.3487 0.191 Uiso 0.400(5) 1 calc R . P A 2
C222 C 0.8515(9) 0.021(3) 0.4040(9) 0.161(4) Uani 0.400(5) 1 d D U P A 2
H22E H 0.8747 0.0738 0.4310 0.193 Uiso 0.400(5) 1 calc R . P A 2
H22F H 0.8658 -0.0449 0.4229 0.193 Uiso 0.400(5) 1 calc R . P A 2
C223 C 0.8718(12) 0.0263(19) 0.3566(11) 0.161(4) Uani 0.400(5) 1 d D U P A 2
H22G H 0.8340 0.0514 0.3236 0.193 Uiso 0.400(5) 1 calc R . P A 2
H22H H 0.8822 -0.0422 0.3481 0.193 Uiso 0.400(5) 1 calc R . P A 2
C224 C 0.9307(11) 0.0930(17) 0.3673(11) 0.160(4) Uani 0.400(5) 1 d D U P A 2
H22I H 0.9351 0.1047 0.3320 0.192 Uiso 0.400(5) 1 calc R . P A 2
H22J H 0.9711 0.0582 0.3928 0.192 Uiso 0.400(5) 1 calc R . P A 2
C225 C 0.9254(14) 0.1930(13) 0.3922(7) 0.142(4) Uani 0.400(5) 1 d D U P A 2
H22K H 0.9488 0.2444 0.3799 0.171 Uiso 0.400(5) 1 calc R . P A 2
H22L H 0.8783 0.2126 0.3781 0.171 Uiso 0.400(5) 1 calc R . P A 2
C226 C 0.9540(18) 0.1915(15) 0.4546(7) 0.134(3) Uani 0.400(5) 1 d D U P A 2
H22M H 0.9182 0.1757 0.4667 0.161 Uiso 0.400(5) 1 calc R . P A 2
H22N H 0.9872 0.1371 0.4680 0.161 Uiso 0.400(5) 1 calc R . P A 2
C227 C 0.9859(11) 0.2880(14) 0.4810(5) 0.115(3) Uani 0.400(5) 1 d D U P A 2
H22O H 0.9533 0.3427 0.4658 0.138 Uiso 0.400(5) 1 calc R . P A 2
H22P H 1.0230 0.3019 0.4702 0.138 Uiso 0.400(5) 1 calc R . P A 2
C228 C 1.0118(8) 0.2910(14) 0.5428(5) 0.088(3) Uani 0.400(5) 1 d D U P A 2
H22Q H 1.0282 0.3595 0.5554 0.106 Uiso 0.400(5) 1 calc R . P A 2
H22R H 1.0500 0.2448 0.5583 0.106 Uiso 0.400(5) 1 calc R . P A 2
C229 C 0.9628(9) 0.2631(13) 0.5663(7) 0.076(3) Uani 0.400(5) 1 d D U P A 2
H22S H 0.9638 0.1894 0.5713 0.091 Uiso 0.400(5) 1 calc R . P A 2
H22T H 0.9180 0.2813 0.5392 0.091 Uiso 0.400(5) 1 calc R . P A 2
C230 C 0.9746(8) 0.3123(14) 0.6210(7) 0.064(3) Uani 0.400(5) 1 d D U P A 2
H23A H 0.9744 0.3860 0.6160 0.076 Uiso 0.400(5) 1 calc R . P A 2
H23B H 1.0193 0.2933 0.6482 0.076 Uiso 0.400(5) 1 calc R . P A 2
F401 F 0.4509(3) 0.0613(5) 0.8580(2) 0.133(2) Uani 1 1 d . U . . .
F402 F 0.3844(3) -0.0418(4) 0.8054(3) 0.130(2) Uani 1 1 d . U . . .
F403 F 0.3479(3) 0.0620(5) 0.8443(2) 0.128(2) Uani 1 1 d . U . . .
F404 F 0.2202(2) 0.3487(4) 0.6687(3) 0.1280(19) Uani 1 1 d . U . . .
F405 F 0.1816(2) 0.2067(5) 0.6786(3) 0.137(2) Uani 1 1 d . U . . .
F406 F 0.2066(3) 0.2352(5) 0.6105(3) 0.132(2) Uani 1 1 d . U . . .
F407 F 0.5003(2) -0.0970(2) 0.62733(16) 0.0821(10) Uani 1 1 d . U . . .
F408 F 0.5767(2) -0.0200(3) 0.6151(3) 0.131(2) Uani 1 1 d . U . . .
F409 F 0.4931(2) -0.0771(3) 0.54635(17) 0.0918(12) Uani 1 1 d . U . . .
F410 F 0.3210(4) 0.3049(6) 0.4839(2) 0.098(2) Uani 0.682(10) 1 d D U P B 1
F411 F 0.3332(4) 0.1735(5) 0.4467(2) 0.106(3) Uani 0.682(10) 1 d D U P B 1
F412 F 0.4004(3) 0.2916(7) 0.4612(3) 0.118(3) Uani 0.682(10) 1 d D U P B 1
F413 F 0.5959(6) 0.2744(8) 0.9254(4) 0.128(3) Uani 0.5 1 d D U P C 1
F414 F 0.5925(5) 0.4220(6) 0.8955(4) 0.101(3) Uani 0.5 1 d D U P C 1
F415 F 0.6851(4) 0.3472(10) 0.9350(3) 0.129(4) Uani 0.5 1 d D U P C 1
F416 F 0.7106(5) 0.0743(5) 0.7692(5) 0.110(3) Uani 0.572(11) 1 d D U P D 1
F417 F 0.7745(3) 0.1850(10) 0.8225(4) 0.127(3) Uani 0.572(11) 1 d D U P D 1
F418 F 0.7260(4) 0.2115(7) 0.7363(4) 0.101(3) Uani 0.572(11) 1 d D U P D 1
F419 F 0.31655(18) 0.5664(3) 0.7116(2) 0.0957(13) Uani 1 1 d . U . . .
F420 F 0.3533(3) 0.7014(4) 0.6943(3) 0.1243(18) Uani 1 1 d . U . . .
F421 F 0.4035(2) 0.6295(4) 0.7719(2) 0.1107(17) Uani 1 1 d . U . . .
F422 F 0.5208(2) 0.5487(2) 0.57639(16) 0.0772(10) Uani 1 1 d . U . . .
F423 F 0.5877(2) 0.6004(4) 0.65416(19) 0.0999(14) Uani 1 1 d . U . . .
F424 F 0.5039(2) 0.6900(2) 0.6056(2) 0.0900(12) Uani 1 1 d . U . . .
F510 F 0.3726(8) 0.2026(11) 0.4419(3) 0.097(4) Uani 0.318(10) 1 d D U P B 2
F511 F 0.3772(8) 0.3398(6) 0.4813(5) 0.096(4) Uani 0.318(10) 1 d D U P B 2
F512 F 0.3032(3) 0.2378(13) 0.4739(5) 0.107(5) Uani 0.318(10) 1 d D U P B 2
F513 F 0.6739(4) 0.4025(7) 0.9184(4) 0.103(3) Uani 0.5 1 d D U P C 2
F514 F 0.6420(6) 0.2661(7) 0.9398(3) 0.128(4) Uani 0.5 1 d D U P C 2
F515 F 0.5725(4) 0.3824(8) 0.9007(4) 0.119(4) Uani 0.5 1 d D U P C 2
F516 F 0.7542(6) 0.2434(7) 0.7702(7) 0.118(4) Uani 0.428(11) 1 d D U P D 2
F517 F 0.6989(5) 0.1115(11) 0.7358(5) 0.119(4) Uani 0.428(11) 1 d D U P D 2
F518 F 0.7581(5) 0.1202(10) 0.8220(4) 0.105(4) Uani 0.428(11) 1 d D U P D 2
C401 C 0.4116(2) 0.2253(3) 0.71482(19) 0.0424(9) Uani 1 1 d . . . . .
C402 C 0.4240(3) 0.1598(4) 0.7595(2) 0.0532(11) Uani 1 1 d . . . . .
H402 H 0.4681 0.1393 0.7812 0.064 Uiso 1 1 calc R . . . .
C403 C 0.3734(3) 0.1243(4) 0.7729(3) 0.0628(14) Uani 1 1 d . . . . .
C404 C 0.3086(3) 0.1526(4) 0.7429(3) 0.0656(15) Uani 1 1 d . . . . .
H404 H 0.2746 0.1296 0.7531 0.079 Uiso 1 1 calc R . . . .
C405 C 0.2940(3) 0.2151(4) 0.6977(3) 0.0640(14) Uani 1 1 d . . . . .
C406 C 0.3451(3) 0.2493(4) 0.6836(2) 0.0519(11) Uani 1 1 d . . . . .
H406 H 0.3342 0.2903 0.6517 0.062 Uiso 1 1 calc R . . . .
C407 C 0.3892(4) 0.0562(6) 0.8208(4) 0.090(2) Uani 1 1 d . . . . .
C408 C 0.2257(4) 0.2504(6) 0.6655(4) 0.092(3) Uani 1 1 d . . . . .
C409 C 0.4602(2) 0.2130(3) 0.64014(19) 0.0410(9) Uani 1 1 d . . . . .
C410 C 0.4870(2) 0.1179(3) 0.6405(2) 0.0444(9) Uani 1 1 d . . . . .
H410 H 0.5128 0.0871 0.6750 0.053 Uiso 1 1 calc R . . . .
C411 C 0.4771(3) 0.0671(3) 0.5920(2) 0.0508(11) Uani 1 1 d . . . . .
C412 C 0.4385(3) 0.1056(4) 0.5409(2) 0.0545(11) Uani 1 1 d . . . . .
H412 H 0.4320 0.0702 0.5079 0.065 Uiso 1 1 calc R . . . .
C413 C 0.4091(2) 0.1985(4) 0.5394(2) 0.0493(10) Uani 1 1 d D . . . .
C414 C 0.4204(2) 0.2512(3) 0.5873(2) 0.0452(9) Uani 1 1 d . . . . .
H414 H 0.4007 0.3154 0.5846 0.054 Uiso 1 1 calc R . . . .
C415 C 0.5127(3) -0.0301(4) 0.5961(3) 0.0623(13) Uani 1 1 d . . . . .
C416 C 0.3664(3) 0.2431(4) 0.4839(2) 0.0695(15) Uani 1 1 d D . . . .
C417 C 0.5429(2) 0.2596(3) 0.7478(2) 0.0443(9) Uani 1 1 d . . . . .
C418 C 0.5532(3) 0.2947(4) 0.8010(2) 0.0544(11) Uani 1 1 d . . . . .
H418 H 0.5167 0.3214 0.8068 0.065 Uiso 1 1 calc R . . . .
C419 C 0.6149(3) 0.2917(5) 0.8454(2) 0.0687(15) Uani 1 1 d D . . . .
C420 C 0.6681(3) 0.2491(5) 0.8398(3) 0.0678(14) Uani 1 1 d . . . . .
H420 H 0.7094 0.2424 0.8706 0.081 Uiso 1 1 calc R . . . .
C421 C 0.6598(2) 0.2162(4) 0.7878(2) 0.0573(12) Uani 1 1 d D . . . .
C422 C 0.5991(2) 0.2241(3) 0.7427(2) 0.0468(10) Uani 1 1 d . . . . .
H422 H 0.5960 0.2047 0.7071 0.056 Uiso 1 1 calc R . . . .
C423 C 0.6236(3) 0.3347(5) 0.9003(3) 0.096(2) Uani 1 1 d D U . . .
C424 C 0.7171(3) 0.1734(4) 0.7792(2) 0.0832(19) Uani 1 1 d D . . . .
C425 C 0.4585(2) 0.3928(3) 0.68627(18) 0.0410(9) Uani 1 1 d . . . . .
C426 C 0.4209(2) 0.4519(3) 0.7055(2) 0.0483(10) Uani 1 1 d . . . . .
H426 H 0.3992 0.4212 0.7259 0.058 Uiso 1 1 calc R . . . .
C427 C 0.4139(2) 0.5546(4) 0.6961(2) 0.0535(11) Uani 1 1 d . . . . .
C428 C 0.4450(2) 0.6032(3) 0.6676(2) 0.0538(11) Uani 1 1 d . . . . .
H428 H 0.4395 0.6733 0.6608 0.065 Uiso 1 1 calc R . . . .
C429 C 0.4847(2) 0.5471(3) 0.6490(2) 0.0487(10) Uani 1 1 d . . . . .
C430 C 0.4907(2) 0.4440(3) 0.65809(19) 0.0429(9) Uani 1 1 d . . . . .
H430 H 0.5177 0.4069 0.6446 0.051 Uiso 1 1 calc R . . . .
C431 C 0.3729(3) 0.6123(4) 0.7192(3) 0.0690(16) Uani 1 1 d . . . . .
C432 C 0.5232(3) 0.5967(4) 0.6216(2) 0.0597(13) Uani 1 1 d . . . . .
B400 B 0.4690(2) 0.2711(3) 0.6972(2) 0.0404(10) Uani 1 1 d . . . . .

loop_
_atom_site_aniso_label
_atom_site_aniso_U_11
_atom_site_aniso_U_22
_atom_site_aniso_U_33
_atom_site_aniso_U_23
_atom_site_aniso_U_13
_atom_site_aniso_U_12
Rh1 0.0387(2) 0.0767(3) 0.0468(2) 0.00616(16) 0.01468(17) 0.00028(15)
P2 0.0382(7) 0.0938(9) 0.0578(9) 0.0162(7) 0.0163(6) -0.0035(6)
P3 0.0443(7) 0.0746(8) 0.0495(7) -0.0080(6) 0.0107(6) 0.0011(6)
N101 0.052(2) 0.066(2) 0.054(3) 0.0006(19) 0.017(2) 0.0058(19)
C4 0.057(3) 0.078(3) 0.060(3) 0.009(3) 0.026(3) -0.002(3)
C5 0.078(4) 0.082(4) 0.079(4) -0.001(3) 0.039(4) -0.008(3)
C6 0.070(4) 0.091(4) 0.062(4) 0.019(3) 0.033(3) 0.006(3)
C7 0.106(6) 0.098(4) 0.073(5) -0.002(4) 0.048(4) -0.008(4)
C8 0.091(6) 0.117(6) 0.115(7) 0.047(5) 0.046(5) 0.014(5)
C9 0.098(5) 0.104(5) 0.095(6) 0.007(4) 0.059(5) -0.004(4)
C102 0.060(3) 0.066(3) 0.072(4) 0.004(3) 0.032(3) 0.004(2)
C103 0.081(4) 0.066(3) 0.076(4) 0.006(3) 0.033(3) 0.007(3)
C104 0.112(6) 0.061(3) 0.086(5) 0.009(3) 0.027(4) 0.002(4)
C105 0.087(5) 0.065(3) 0.075(4) 0.006(3) 0.003(4) 0.011(3)
C106 0.058(3) 0.064(3) 0.063(3) 0.000(2) 0.009(3) 0.011(2)
C107 0.048(3) 0.121(6) 0.121(7) 0.052(5) 0.026(4) -0.008(4)
C108 0.058(3) 0.082(4) 0.077(4) 0.001(3) 0.008(3) 0.011(3)
C109 0.047(3) 0.110(5) 0.101(5) 0.005(4) 0.032(3) -0.003(3)
C110 0.078(6) 0.216(13) 0.128(9) -0.065(9) 0.040(6) -0.004(7)
C111 0.066(5) 0.124(7) 0.248(14) 0.072(8) 0.071(7) 0.011(5)
C112 0.054(4) 0.119(5) 0.104(6) 0.026(5) 0.038(4) 0.007(4)
C113 0.059(3) 0.092(4) 0.048(3) -0.011(3) 0.013(3) -0.006(3)
C114 0.086(5) 0.140(7) 0.070(4) -0.029(4) 0.039(4) -0.020(5)
C115 0.084(5) 0.084(4) 0.086(5) -0.024(3) 0.029(4) 0.001(3)
C116 0.074(4) 0.106(5) 0.058(4) -0.019(3) 0.013(3) -0.018(4)
C117 0.062(4) 0.075(4) 0.071(4) -0.001(3) 0.031(3) -0.004(3)
C118 0.086(4) 0.091(4) 0.095(4) -0.005(3) 0.033(3) -0.005(3)
C119 0.109(4) 0.116(4) 0.111(4) -0.007(4) 0.046(3) -0.002(4)
C120 0.130(4) 0.133(4) 0.130(4) -0.009(4) 0.051(3) -0.002(4)
C121 0.160(5) 0.160(5) 0.160(5) -0.003(4) 0.059(4) 0.001(4)
C122 0.155(5) 0.154(5) 0.155(5) 0.001(4) 0.064(3) -0.008(4)
C123 0.160(5) 0.157(5) 0.153(5) 0.002(4) 0.064(4) -0.005(4)
C124 0.154(5) 0.156(5) 0.154(4) -0.001(4) 0.065(3) -0.003(4)
C125 0.148(4) 0.154(4) 0.145(4) -0.002(3) 0.066(3) 0.001(3)
C126 0.134(4) 0.139(4) 0.131(4) -0.004(3) 0.057(3) -0.002(3)
C127 0.115(4) 0.130(4) 0.118(4) -0.006(3) 0.053(3) 0.004(3)
C128 0.095(4) 0.111(4) 0.101(4) -0.009(3) 0.044(3) 0.003(3)
C129 0.073(3) 0.085(4) 0.079(4) -0.009(3) 0.036(3) 0.006(3)
C130 0.059(4) 0.074(4) 0.067(4) -0.007(3) 0.024(3) 0.004(3)
C217 0.077(4) 0.081(5) 0.080(4) 0.001(4) 0.034(3) -0.006(4)
C218 0.091(5) 0.093(4) 0.094(5) -0.001(4) 0.036(3) -0.005(4)
C219 0.107(4) 0.116(4) 0.111(4) -0.002(3) 0.048(3) -0.003(3)
C220 0.136(5) 0.137(5) 0.138(5) -0.005(4) 0.053(4) -0.001(4)
C221 0.159(5) 0.157(5) 0.158(5) -0.005(4) 0.059(4) 0.002(4)
C222 0.161(5) 0.159(5) 0.160(5) -0.003(4) 0.061(4) 0.000(4)
C223 0.161(5) 0.160(5) 0.160(5) 0.002(4) 0.062(3) -0.003(4)
C224 0.159(5) 0.158(5) 0.157(5) 0.000(4) 0.060(4) 0.001(4)
C225 0.144(4) 0.146(4) 0.140(4) -0.003(4) 0.062(3) 0.000(4)
C226 0.135(4) 0.140(4) 0.132(4) -0.002(4) 0.058(3) 0.000(4)
C227 0.113(4) 0.121(4) 0.114(4) -0.003(3) 0.050(3) -0.001(3)
C228 0.086(4) 0.096(4) 0.092(4) -0.008(3) 0.047(3) 0.000(3)
C229 0.072(4) 0.081(4) 0.078(4) -0.008(3) 0.034(3) 0.003(3)
C230 0.058(4) 0.068(5) 0.066(4) -0.012(3) 0.027(3) 0.003(3)
F401 0.114(4) 0.180(5) 0.103(3) 0.073(3) 0.044(3) 0.000(3)
F402 0.148(4) 0.105(3) 0.162(5) 0.062(3) 0.087(4) 0.024(3)
F403 0.142(4) 0.164(4) 0.129(4) 0.064(3) 0.106(3) 0.030(3)
F404 0.085(3) 0.127(4) 0.180(5) 0.046(4) 0.063(3) 0.049(3)
F405 0.060(2) 0.194(5) 0.170(5) 0.086(4) 0.061(3) 0.002(3)
F406 0.064(3) 0.186(5) 0.125(5) 0.041(4) 0.019(3) -0.001(3)
F407 0.116(3) 0.0613(16) 0.078(2) 0.0027(15) 0.049(2) 0.0176(18)
F408 0.062(2) 0.079(2) 0.245(6) -0.037(3) 0.055(3) 0.0032(19)
F409 0.146(4) 0.0714(18) 0.080(2) -0.0126(17) 0.069(3) 0.006(2)
F410 0.096(4) 0.123(5) 0.060(3) 0.004(3) 0.016(3) 0.047(4)
F411 0.106(5) 0.104(4) 0.066(4) -0.010(3) -0.009(3) -0.011(4)
F412 0.087(4) 0.171(6) 0.088(4) 0.055(4) 0.029(3) -0.006(4)
F413 0.153(7) 0.172(7) 0.083(5) 0.008(5) 0.073(5) 0.004(6)
F414 0.115(6) 0.120(5) 0.077(5) -0.032(4) 0.048(4) -0.013(5)
F415 0.102(6) 0.175(7) 0.084(5) -0.025(6) 0.012(5) 0.011(6)
F416 0.108(5) 0.101(5) 0.147(7) 0.002(5) 0.079(5) 0.029(4)
F417 0.066(4) 0.180(7) 0.124(6) -0.023(6) 0.029(4) 0.028(5)
F418 0.075(5) 0.137(6) 0.122(6) 0.015(5) 0.071(4) 0.024(4)
F419 0.055(2) 0.106(3) 0.144(4) -0.031(3) 0.059(2) -0.0012(18)
F420 0.134(4) 0.092(3) 0.187(5) 0.018(3) 0.106(4) 0.048(3)
F421 0.074(2) 0.161(4) 0.108(3) -0.064(3) 0.047(2) 0.006(2)
F422 0.104(3) 0.0691(17) 0.084(2) 0.0059(16) 0.065(2) -0.0013(17)
F423 0.070(2) 0.133(3) 0.100(3) 0.015(3) 0.038(2) -0.036(2)
F424 0.122(3) 0.0555(16) 0.120(3) 0.0128(18) 0.077(3) 0.0015(18)
F510 0.118(8) 0.125(7) 0.050(5) 0.002(5) 0.036(5) 0.030(6)
F511 0.105(7) 0.088(6) 0.069(6) 0.019(5) 0.009(5) 0.005(6)
F512 0.088(7) 0.131(8) 0.087(7) 0.019(6) 0.020(6) 0.002(6)
F513 0.111(6) 0.116(5) 0.082(5) -0.018(4) 0.038(4) -0.012(5)
F514 0.150(7) 0.157(6) 0.077(5) 0.007(5) 0.046(5) -0.012(6)
F515 0.118(6) 0.162(7) 0.086(5) -0.032(5) 0.050(5) 0.003(6)
F516 0.081(6) 0.143(7) 0.157(8) 0.011(6) 0.077(6) 0.006(5)
F517 0.088(6) 0.158(7) 0.120(7) -0.030(6) 0.052(5) 0.036(5)
F518 0.073(5) 0.120(7) 0.122(7) 0.021(5) 0.039(5) 0.043(5)
C401 0.036(2) 0.053(2) 0.043(2) -0.0011(17) 0.0214(19) -0.0029(17)
C402 0.050(3) 0.063(2) 0.056(3) 0.012(2) 0.032(2) 0.006(2)
C403 0.068(3) 0.067(3) 0.071(4) 0.016(3) 0.047(3) 0.006(3)
C404 0.061(3) 0.070(3) 0.091(4) 0.011(3) 0.056(3) -0.001(3)
C405 0.052(3) 0.066(3) 0.087(4) 0.011(3) 0.042(3) 0.000(2)
C406 0.040(3) 0.061(2) 0.064(3) 0.005(2) 0.030(2) -0.001(2)
C407 0.075(5) 0.110(5) 0.102(6) 0.044(4) 0.053(4) 0.006(4)
C408 0.054(4) 0.111(5) 0.123(7) 0.040(5) 0.048(5) 0.003(4)
C409 0.035(2) 0.0505(19) 0.044(2) -0.0015(17) 0.0221(18) -0.0069(16)
C410 0.038(2) 0.051(2) 0.047(2) -0.0028(18) 0.0209(19) -0.0029(17)
C411 0.052(3) 0.054(2) 0.056(3) -0.006(2) 0.033(2) -0.007(2)
C412 0.051(3) 0.071(3) 0.047(3) -0.012(2) 0.026(2) -0.011(2)
C413 0.041(2) 0.066(2) 0.042(2) -0.004(2) 0.019(2) -0.006(2)
C414 0.037(2) 0.054(2) 0.047(3) -0.0001(18) 0.019(2) -0.0009(18)
C415 0.071(4) 0.059(2) 0.074(4) -0.011(2) 0.047(3) -0.005(2)
C416 0.058(4) 0.101(4) 0.046(3) -0.002(3) 0.018(3) -0.007(3)
C417 0.037(2) 0.055(2) 0.043(2) 0.0023(17) 0.019(2) 0.0001(17)
C418 0.043(3) 0.085(3) 0.037(2) -0.006(2) 0.018(2) 0.000(2)
C419 0.049(3) 0.107(4) 0.052(3) 0.000(3) 0.022(3) 0.005(3)
C420 0.044(3) 0.104(4) 0.048(3) 0.006(3) 0.011(2) 0.005(3)
C421 0.039(3) 0.074(3) 0.060(3) 0.002(2) 0.021(2) 0.004(2)
C422 0.039(2) 0.057(2) 0.049(3) -0.0017(18) 0.023(2) 0.0025(18)
C423 0.087(4) 0.131(4) 0.073(3) -0.008(3) 0.037(3) 0.002(3)
C424 0.045(3) 0.110(5) 0.091(5) -0.008(4) 0.024(3) 0.014(3)
C425 0.033(2) 0.053(2) 0.040(2) -0.0026(17) 0.0177(17) -0.0010(17)
C426 0.039(2) 0.059(2) 0.056(3) -0.006(2) 0.028(2) -0.0049(19)
C427 0.036(2) 0.059(2) 0.065(3) -0.011(2) 0.020(2) 0.0020(19)
C428 0.048(3) 0.049(2) 0.064(3) -0.002(2) 0.022(2) 0.0034(19)
C429 0.042(2) 0.056(2) 0.050(3) -0.0028(19) 0.021(2) -0.0039(19)
C430 0.037(2) 0.050(2) 0.047(2) -0.0047(17) 0.0227(19) -0.0011(17)
C431 0.061(3) 0.062(3) 0.098(5) -0.015(3) 0.046(3) 0.002(2)
C432 0.064(3) 0.058(2) 0.065(3) 0.000(2) 0.035(3) -0.006(2)
B400 0.034(2) 0.050(2) 0.041(3) -0.0021(18) 0.021(2) -0.0012(18)

loop_
_atom_type_symbol
_atom_type_description
_atom_type_scat_dispersion_real
_atom_type_scat_dispersion_imag
_atom_type_scat_source
C C 0.0181 0.0091 'International Tables Vol C Tables 4.2.6.8 and 6.1.1.4'
H H 0.0000 0.0000 'International Tables Vol C Tables 4.2.6.8 and 6.1.1.4'
B B 0.0090 0.0039 'International Tables Vol C Tables 4.2.6.8 and 6.1.1.4'
F F 0.0727 0.0534 'International Tables Vol C Tables 4.2.6.8 and 6.1.1.4'
N N 0.0311 0.0180 'International Tables Vol C Tables 4.2.6.8 and 6.1.1.4'
P P 0.2955 0.4335 'International Tables Vol C Tables 4.2.6.8 and 6.1.1.4'
Rh Rh 0.0927 3.6045 'International Tables Vol C Tables 4.2.6.8 and 6.1.1.4'

loop_
_exptl_crystal_face_index_h
_exptl_crystal_face_index_k
_exptl_crystal_face_index_l
_exptl_crystal_face_perp_dist
-3 6 -10 0.1231
-12 -4 3 0.0290
13 3 -1 0.0459
13 0 -13 0.0035
-13 0 13 0.0075
3 -6 10 0.2160

loop_
_geom_angle_atom_site_label_1
_geom_angle_atom_site_label_2
_geom_angle_atom_site_label_3
_geom_angle
_geom_angle_site_symmetry_1
_geom_angle_site_symmetry_3
_geom_angle_publ_flag
P3 Rh1 P2 166.73(6) . . ?
N101 Rh1 P2 83.79(13) . . ?
N101 Rh1 P3 84.08(13) . . ?
C4 Rh1 P2 98.24(19) . . ?
C4 Rh1 P3 93.80(19) . . ?
C4 Rh1 N101 177.8(2) . . ?
C107 P2 Rh1 101.7(2) . . ?
C107 P2 C109 104.1(4) . . ?
C107 P2 C217 93.1(7) . . ?
C109 P2 Rh1 117.4(2) . . ?
C117 P2 Rh1 119.8(3) . . ?
C117 P2 C107 110.5(5) . . ?
C117 P2 C109 102.5(4) . . ?
C217 P2 Rh1 114.6(6) . . ?
C217 P2 C109 119.7(6) . . ?
C108 P3 Rh1 100.4(2) . . ?
C108 P3 C113 106.5(3) . . ?
C108 P3 C230 110.5(7) . . ?
C113 P3 Rh1 114.9(2) . . ?
C130 P3 Rh1 122.5(4) . . ?
C130 P3 C108 100.1(5) . . ?
C130 P3 C113 109.4(4) . . ?
C230 P3 Rh1 118.9(6) . . ?
C230 P3 C113 105.0(5) . . ?
C102 N101 Rh1 121.5(4) . . ?
C102 N101 C106 118.0(5) . . ?
C106 N101 Rh1 120.2(4) . . ?
C5 C4 Rh1 177.5(6) . . ?
C4 C5 C6 127.0(7) . . ?
C5 C6 C7 110.0(6) . . ?
C5 C6 C8 109.7(6) . . ?
C5 C6 C9 108.1(6) . . ?
C7 C6 C8 109.4(7) . . ?
C7 C6 C9 111.7(6) . . ?
C9 C6 C8 107.9(6) . . ?
N101 C102 C103 121.8(6) . . ?
N101 C102 C107 117.9(5) . . ?
C103 C102 C107 120.3(6) . . ?
C104 C103 C102 119.4(7) . . ?
C105 C104 C103 119.3(7) . . ?
C104 C105 C106 120.8(6) . . ?
N101 C106 C105 120.7(6) . . ?
N101 C106 C108 117.2(5) . . ?
C105 C106 C108 122.0(6) . . ?
C102 C107 P2 114.8(4) . . ?
C106 C108 P3 112.4(4) . . ?
C110 C109 P2 108.8(6) . . ?
C110 C109 C111 108.8(10) . . ?
C110 C109 C112 109.5(7) . . ?
C111 C109 P2 108.4(6) . . ?
C111 C109 C112 108.6(7) . . ?
C112 C109 P2 112.6(6) . . ?
C114 C113 P3 106.7(5) . . ?
C114 C113 C115 109.5(6) . . ?
C114 C113 C116 110.9(6) . . ?
C115 C113 P3 107.7(4) . . ?
C115 C113 C116 110.1(6) . . ?
C116 C113 P3 111.7(5) . . ?
C118 C117 P2 115.0(7) . . ?
C119 C118 C117 115.2(8) . . ?
C120 C119 C118 120.6(10) . . ?
C119 C120 C121 114.8(9) . . ?
C122 C121 C120 116.5(9) . . ?
C123 C122 C121 122.8(11) . . ?
C122 C123 C124 118.7(9) . . ?
C125 C124 C123 119.1(8) . . ?
C124 C125 C126 118.4(9) . . ?
C127 C126 C125 120.0(10) . . ?
C126 C127 C128 119.2(9) . . ?
C127 C128 C129 117.6(8) . . ?
C128 C129 C130 117.2(8) . . ?
C129 C130 P3 113.3(7) . . ?
C218 C217 P2 114.6(10) . . ?
C219 C218 C217 114.6(10) . . ?
C220 C219 C218 114.8(11) . . ?
C219 C220 C221 114.7(11) . . ?
C220 C221 C222 113.2(11) . . ?
C223 C222 C221 113.7(11) . . ?
C222 C223 C224 113.8(10) . . ?
C223 C224 C225 112.8(10) . . ?
C226 C225 C224 113.1(11) . . ?
C227 C226 C225 114.0(11) . . ?
C226 C227 C228 115.4(10) . . ?
C227 C228 C229 115.2(10) . . ?
C228 C229 C230 114.6(10) . . ?
C229 C230 P3 115.8(10) . . ?
C402 C401 B400 124.3(4) . . ?
C406 C401 C402 115.8(4) . . ?
C406 C401 B400 119.9(4) . . ?
C403 C402 C401 121.8(5) . . ?
C402 C403 C407 119.6(5) . . ?
C404 C403 C402 121.2(5) . . ?
C404 C403 C407 119.2(5) . . ?
C403 C404 C405 119.0(5) . . ?
C404 C405 C406 119.6(5) . . ?
C404 C405 C408 120.9(5) . . ?
C406 C405 C408 119.4(5) . . ?
C401 C406 C405 122.6(5) . . ?
F401 C407 F402 101.8(7) . . ?
F401 C407 C403 114.7(6) . . ?
F402 C407 C403 111.8(7) . . ?
F403 C407 F401 110.8(8) . . ?
F403 C407 F402 102.4(6) . . ?
F403 C407 C403 114.0(6) . . ?
F404 C408 F406 102.8(7) . . ?
F404 C408 C405 112.2(7) . . ?
F405 C408 F404 109.1(7) . . ?
F405 C408 F406 106.3(8) . . ?
F405 C408 C405 114.1(6) . . ?
F406 C408 C405 111.7(7) . . ?
C410 C409 C414 115.3(4) . . ?
C410 C409 B400 122.2(4) . . ?
C414 C409 B400 122.3(4) . . ?
C411 C410 C409 122.0(5) . . ?
C410 C411 C415 118.4(5) . . ?
C412 C411 C410 122.0(5) . . ?
C412 C411 C415 119.6(5) . . ?
C411 C412 C413 117.3(4) . . ?
C412 C413 C416 118.8(4) . . ?
C414 C413 C412 121.2(5) . . ?
C414 C413 C416 120.0(4) . . ?
C413 C414 C409 122.2(4) . . ?
F407 C415 F409 103.2(4) . . ?
F407 C415 C411 113.1(4) . . ?
F408 C415 F407 107.5(6) . . ?
F408 C415 F409 106.8(5) . . ?
F408 C415 C411 113.3(4) . . ?
F409 C415 C411 112.2(5) . . ?
F410 C416 F411 104.3(5) . . ?
F410 C416 F412 106.1(6) . . ?
F410 C416 C413 115.5(4) . . ?
F411 C416 C413 112.5(5) . . ?
F412 C416 F411 104.6(5) . . ?
F412 C416 C413 113.0(5) . . ?
F510 C416 F511 106.2(6) . . ?
F510 C416 F512 106.3(6) . . ?
F510 C416 C413 115.3(6) . . ?
F511 C416 C413 112.4(5) . . ?
F512 C416 F511 104.1(6) . . ?
F512 C416 C413 111.7(6) . . ?
C418 C417 B400 119.0(4) . . ?
C422 C417 C418 115.1(5) . . ?
C422 C417 B400 125.8(4) . . ?
C419 C418 C417 122.4(5) . . ?
C418 C419 C423 120.0(5) . . ?
C420 C419 C418 120.9(6) . . ?
C420 C419 C423 119.1(5) . . ?
C419 C420 C421 117.9(5) . . ?
C420 C421 C422 121.3(5) . . ?
C420 C421 C424 119.8(5) . . ?
C422 C421 C424 118.9(4) . . ?
C417 C422 C421 122.2(5) . . ?
F413 C423 C419 110.3(6) . . ?
F414 C423 F413 104.4(6) . . ?
F414 C423 C419 112.6(6) . . ?
F415 C423 F413 106.6(7) . . ?
F415 C423 F414 107.8(7) . . ?
F415 C423 C419 114.4(6) . . ?
F513 C423 C419 110.9(5) . . ?
F514 C423 F513 103.7(6) . . ?
F514 C423 C419 112.2(6) . . ?
F515 C423 F513 105.2(6) . . ?
F515 C423 F514 108.8(7) . . ?
F515 C423 C419 115.2(6) . . ?
F416 C424 C421 112.1(5) . . ?
F417 C424 F416 105.9(6) . . ?
F417 C424 F418 105.6(6) . . ?
F417 C424 C421 113.5(5) . . ?
F418 C424 F416 104.4(5) . . ?
F418 C424 C421 114.5(5) . . ?
F516 C424 F517 105.8(6) . . ?
F516 C424 F518 105.7(6) . . ?
F516 C424 C421 112.6(5) . . ?
F517 C424 C421 112.9(5) . . ?
F518 C424 F517 105.3(6) . . ?
F518 C424 C421 113.8(5) . . ?
C426 C425 C430 115.5(4) . . ?
C426 C425 B400 124.0(4) . . ?
C430 C425 B400 120.4(4) . . ?
C425 C426 C427 122.3(4) . . ?
C426 C427 C431 118.3(5) . . ?
C428 C427 C426 121.4(4) . . ?
C428 C427 C431 120.3(5) . . ?
C427 C428 C429 118.1(4) . . ?
C428 C429 C430 120.0(4) . . ?
C428 C429 C432 120.4(4) . . ?
C430 C429 C432 119.5(4) . . ?
C429 C430 C425 122.7(4) . . ?
F419 C431 F420 103.7(5) . . ?
F419 C431 C427 112.9(5) . . ?
F420 C431 C427 112.5(6) . . ?
F421 C431 F419 106.9(6) . . ?
F421 C431 F420 107.0(6) . . ?
F421 C431 C427 113.1(5) . . ?
F422 C432 C429 113.6(4) . . ?
F423 C432 F422 103.7(5) . . ?
F423 C432 C429 112.3(5) . . ?
F424 C432 F422 105.7(5) . . ?
F424 C432 F423 107.1(5) . . ?
F424 C432 C429 113.6(5) . . ?
C401 B400 C417 111.2(4) . . ?
C401 B400 C425 110.2(3) . . ?
C409 B400 C401 105.7(3) . . ?
C409 B400 C417 114.4(4) . . ?
C409 B400 C425 110.5(4) . . ?
C417 B400 C425 104.9(3) . . ?

loop_
_geom_bond_atom_site_label_1
_geom_bond_atom_site_label_2
_geom_bond_distance
_geom_bond_site_symmetry_2
_geom_bond_publ_flag
Rh1 P2 2.2801(15) . ?
Rh1 P3 2.2698(14) . ?
Rh1 N101 2.116(5) . ?
Rh1 C4 1.822(6) . ?
P2 C107 1.836(7) . ?
P2 C109 1.853(8) . ?
P2 C117 1.820(7) . ?
P2 C217 1.845(8) . ?
P3 C108 1.845(7) . ?
P3 C113 1.862(6) . ?
P3 C130 1.833(7) . ?
P3 C230 1.848(8) . ?
N101 C102 1.361(7) . ?
N101 C106 1.367(7) . ?
C4 C5 1.311(9) . ?
C5 C6 1.491(9) . ?
C6 C7 1.517(10) . ?
C6 C8 1.523(10) . ?
C6 C9 1.523(10) . ?
C102 C103 1.383(8) . ?
C102 C107 1.494(9) . ?
C103 C104 1.373(10) . ?
C104 C105 1.350(11) . ?
C105 C106 1.386(9) . ?
C106 C108 1.503(9) . ?
C109 C110 1.524(12) . ?
C109 C111 1.528(12) . ?
C109 C112 1.536(9) . ?
C113 C114 1.529(10) . ?
C113 C115 1.534(10) . ?
C113 C116 1.545(9) . ?
C117 C118 1.473(8) . ?
C118 C119 1.458(8) . ?
C119 C120 1.441(8) . ?
C120 C121 1.486(8) . ?
C121 C122 1.436(9) . ?
C122 C123 1.435(9) . ?
C123 C124 1.457(8) . ?
C124 C125 1.457(8) . ?
C125 C126 1.458(9) . ?
C126 C127 1.450(9) . ?
C127 C128 1.467(8) . ?
C128 C129 1.468(8) . ?
C129 C130 1.468(8) . ?
C217 C218 1.505(10) . ?
C218 C219 1.502(10) . ?
C219 C220 1.500(10) . ?
C220 C221 1.502(11) . ?
C221 C222 1.514(11) . ?
C222 C223 1.496(11) . ?
C223 C224 1.507(10) . ?
C224 C225 1.512(10) . ?
C225 C226 1.508(11) . ?
C226 C227 1.496(11) . ?
C227 C228 1.498(10) . ?
C228 C229 1.501(10) . ?
C229 C230 1.511(10) . ?
F401 C407 1.322(9) . ?
F402 C407 1.358(11) . ?
F403 C407 1.302(8) . ?
F404 C408 1.322(10) . ?
F405 C408 1.299(8) . ?
F406 C408 1.354(12) . ?
F407 C415 1.319(7) . ?
F408 C415 1.303(7) . ?
F409 C415 1.359(7) . ?
F410 C416 1.299(6) . ?
F411 C416 1.334(6) . ?
F412 C416 1.310(6) . ?
F413 C423 1.339(7) . ?
F414 C423 1.331(7) . ?
F415 C423 1.307(7) . ?
F416 C424 1.343(6) . ?
F417 C424 1.329(6) . ?
F418 C424 1.329(6) . ?
F419 C431 1.330(7) . ?
F420 C431 1.341(8) . ?
F421 C431 1.297(8) . ?
F422 C432 1.339(7) . ?
F423 C432 1.333(7) . ?
F424 C432 1.328(6) . ?
F510 C416 1.291(7) . ?
F511 C416 1.318(7) . ?
F512 C416 1.317(7) . ?
F513 C423 1.361(7) . ?
F514 C423 1.321(7) . ?
F515 C423 1.300(7) . ?
F516 C424 1.327(7) . ?
F517 C424 1.335(7) . ?
F518 C424 1.330(7) . ?
C401 C402 1.403(7) . ?
C401 C406 1.400(7) . ?
C401 B400 1.641(6) . ?
C402 C403 1.387(7) . ?
C403 C404 1.380(8) . ?
C403 C407 1.479(8) . ?
C404 C405 1.383(8) . ?
C405 C406 1.403(7) . ?
C405 C408 1.478(10) . ?
C409 C410 1.399(6) . ?
C409 C414 1.408(7) . ?
C409 B400 1.635(6) . ?
C410 C411 1.386(7) . ?
C411 C412 1.370(8) . ?
C411 C415 1.498(7) . ?
C412 C413 1.392(7) . ?
C413 C414 1.381(7) . ?
C413 C416 1.507(8) . ?
C417 C418 1.411(7) . ?
C417 C422 1.390(6) . ?
C417 B400 1.645(7) . ?
C418 C419 1.393(7) . ?
C419 C420 1.370(8) . ?
C419 C423 1.499(10) . ?
C420 C421 1.381(8) . ?
C421 C422 1.393(7) . ?
C421 C424 1.491(8) . ?
C425 C426 1.386(6) . ?
C425 C430 1.401(6) . ?
C425 B400 1.647(6) . ?
C426 C427 1.389(7) . ?
C427 C428 1.372(7) . ?
C427 C431 1.498(7) . ?
C428 C429 1.389(7) . ?
C429 C430 1.392(6) . ?
C429 C432 1.480(7) . ?

loop_
_exptl_oxdiff_crystal_face_indexfrac_h
_exptl_oxdiff_crystal_face_indexfrac_k
_exptl_oxdiff_crystal_face_indexfrac_l
_exptl_oxdiff_crystal_face_x
_exptl_oxdiff_crystal_face_y
_exptl_oxdiff_crystal_face_z
-2.7427 6.0106 -9.5390 -0.1648 0.9760 0.1423
-12.1254 -4.3128 2.7880 -0.0071 0.0952 -0.9954
12.5535 2.9903 -0.7396 0.0418 -0.3001 0.9530
13.1764 0.0345 -12.6835 0.6974 0.1232 0.7060
-13.1764 -0.0345 12.6835 -0.6974 -0.1232 -0.7060
2.9986 -5.9964 9.9977 0.1523 -1.0098 -0.1221
